data_1008449
loop_
_publ_author_name
'Aleonard, S'
'Gorius, M'

_publ_section_title
;
Structure cristalline du pyrofluoroberyllate de guanidinium (C N~3~
H~6~)~3~ Be~2~ F~7~
;
_journal_coden_ASTM CHDCAQ
_journal_name_full
;
Comptes Rendus Hebdomadaires des Seances de l'Academie des Sciences,
Serie C, Sciences Chimiques (1966-)
;
_journal_page_first 683
_journal_page_last 687
_journal_volume 309
_journal_year 1989
_chemical_formula_structural '(C (N H2)3)3 Be2 F7'
_chemical_formula_sum 'C3 H18 Be2 F7 N9'
_chemical_name_systematic 'Tris(guanidinium) diberyllium fluoride'
_space_group_IT_number 206
_symmetry_cell_setting cubic
_symmetry_Int_Tables_number 206
_symmetry_space_group_name_Hall '-I 2b 2c 3'
_symmetry_space_group_name_H-M 'I a -3'
_cell_angle_alpha 90
_cell_angle_beta 90
_cell_angle_gamma 90
_cell_formula_units_Z 8
_cell_length_a 14.59(1)
_cell_length_b 14.59(1)
_cell_length_c 14.59(1)
_cell_volume 3105.7
_refine_ls_R_factor_all 0.051
_cod_depositor_comments
;

  Adding "C3" to the value of the _chemical_formula_sum data item, since:

  1) 'C3 H18 Be2 F7 N9' is the formula computed from atomic coordinates and symetry;
  2) the _chemical_formula_structural specifies 3 carbon atoms in total;
  3) The compound is declared to be guanidinium salt, and guanidinium contains carbon.

  Saulius Gra\<zulis
  2014-06-17

;
_cod_original_formula_sum 'H18 Be2 F7 N9'
_cod_database_code 1008449

loop_
_symmetry_equiv_pos_as_xyz
x,y,z
x,-y,1/2-z
1/2-x,y,-z
-x,1/2-y,z
y,z,x
-y,1/2-z,x
y,-z,1/2-x
1/2-y,z,-x
z,x,y
1/2-z,x,-y
-z,1/2-x,y
z,-x,1/2-y
-x,-y,-z
-x,y,1/2+z
1/2+x,-y,z
x,1/2+y,-z
-y,-z,-x
y,1/2+z,-x
-y,z,1/2+x
1/2+y,-z,x
-z,-x,-y
1/2+z,-x,y
z,1/2+x,-y
-z,x,1/2+y
1/2+x,1/2+y,1/2+z
1/2+x,1/2-y,-z
-x,1/2+y,1/2-z
1/2-x,-y,1/2+z
1/2+y,1/2+z,1/2+x
1/2-y,-z,1/2+x
1/2+y,1/2-z,-x
-y,1/2+z,1/2-x
1/2+z,1/2+x,1/2+y
-z,1/2+x,1/2-y
1/2-z,-x,1/2+y
1/2+z,1/2-x,-y
1/2-x,1/2-y,1/2-z
1/2-x,1/2+y,z
x,1/2-y,1/2+z
1/2+x,y,1/2-z
1/2-y,1/2-z,1/2-x
1/2+y,z,1/2-x
1/2-y,1/2+z,x
y,1/2-z,1/2+x
1/2-z,1/2-x,1/2-y
z,1/2-x,1/2+y
1/2+z,x,1/2-y
1/2-z,1/2+x,y

loop_
_atom_site_aniso_label
_atom_site_aniso_U_11
_atom_site_aniso_U_12
_atom_site_aniso_U_13
_atom_site_aniso_U_22
_atom_site_aniso_U_23
_atom_site_aniso_U_33
Be1 0.041(1) -0.002(1) -0.002(1) 0.041(1) -0.002(1) 0.041(1)
F1 0.080(1) 0.0115(9) -0.0170(8) 0.085(1) -0.0123(8) 0.0524(8)
F2 0.117(1) 0.038(1) 0.038(1) 0.117(1) -0.038(1) 0.117(1)
N1 0.066(1) 0.016(1) -0.003(1) 0.066(1) -0.010(1) 0.088(2)
N2 0.110(3) 0.022(3) 0. 0.096(2) 0. 0.040(2)
C1 0.051(2) 0. -0.005(2) 0.037(2) 0. 0.054(2)

loop_
_atom_site_label
_atom_site_type_symbol
_atom_site_symmetry_multiplicity
_atom_site_Wyckoff_symbol
_atom_site_fract_x
_atom_site_fract_y
_atom_site_fract_z
_atom_site_occupancy
_atom_site_attached_hydrogens
_atom_site_calc_flag
Be1 Be2+ 16 c 0.4394(3) 0.4394(3) 0.4394(3) 1. 0 d
F1 F1- 48 e 0.9736(2) 0.4498(2) 0.1585(2) 1. 0 d
F2 F1- 8 a 0. 0. 0.5 1. 0 d
N1 N3- 48 e 0.1730(2) 0.3362(2) 0.0157(3) 1. 0 d
N2 N3- 24 d 0. 0.25 0.2030(3) 1. 0 d
C1 C4+ 24 d 0.25 0.2918(3) 0. 1. 0 d
H1 H1+ 48 e 0.109(2) 0.493(3) 0.324(2) 1. 0 d
H2 H1+ 48 e 0.199(3) 0.530(3) 0.121(3) 1. 0 d
H3 H1+ 48 e 0.177(3) 0.010(4) 0.205(2) 1. 0 d

loop_
_atom_type_symbol
_atom_type_oxidation_number
Be2+ 2.000
F1- -1.000
N3- -3.000
C4+ 4.000
H1+ 1.000
